data_2016475
loop_
_publ_author_name
'Pagola, Silvina'
'Pike, Robert D.'
'deKrafft, Kathryn'
'Tronic, Tristan A.'

_publ_section_title
;
 Poly[\m-2-aminopyrazine-\k^2^<i>N</i>^1^:<i>N</i>^4^-\m-cyanido-copper(I)]:
 a three-dimensional network from laboratory powder diffraction data
;
_journal_coeditor_code FA3122
_journal_issue 3
_journal_name_full 'Acta Crystallographica Section C'
_journal_page_first m134
_journal_page_last m136
_journal_paper_doi 10.1107/S010827010800231X
_journal_volume 64
_journal_year 2008
_chemical_formula_iupac '[Cu (C1 N1) (C4 H5 N3)]'
_chemical_formula_moiety 'C5 H5 Cu N4'
_chemical_formula_sum 'C5 H5 Cu N4'
_chemical_formula_weight 184.68
_chemical_name_systematic
;
Poly[\m-2-aminopyrazine-\k^2^N^1^:N^4^-\m-cyanido-copper(I)]
;
_space_group_IT_number 29
_symmetry_cell_setting orthorhombic
_symmetry_space_group_name_Hall 'P 2c -2ac'
_symmetry_space_group_name_H-M 'P c a 21'
_atom_sites_solution_hydrogens geom
_atom_sites_solution_primary direct
_atom_sites_solution_secondary direct
_cell_angle_alpha 90.0
_cell_angle_beta 90.0
_cell_angle_gamma 90.0
_cell_formula_units_Z 4
_cell_length_a 11.536(1)
_cell_length_b 6.7868(7)
_cell_length_c 8.3073(9)
_cell_measurement_pressure 101
_cell_measurement_temperature 298
_cell_volume 650.40(11)
_computing_cell_refinement 'GSAS (Larson & Von Dreele, 2000)'
_computing_data_collection 'Philips X'Pert Data Collector Software'
_computing_data_reduction 'GSAS (Larson & Von Dreele, 2000)'
_computing_molecular_graphics
;
Mercury (Version 1.4.2; Macrae <i>et al.</i>,  2006)
;
_computing_publication_material
;
publCIF (Version 1.5.1_c_beta; Westrip, 2008)
;
_computing_structure_refinement 'GSAS (Larson & Von Dreele, 2000)'
_computing_structure_solution
;
EXPO2004 (Altomare <i>et al.</i>,  2004) and PSSP (Stephens & Pagola,
unpublished results)
;
_diffrn_ambient_pressure 101
_diffrn_ambient_temperature 298
_diffrn_measurement_device_type 'Philips Analytical X'Pert Pro MRD'
_diffrn_radiation_monochromator 'curved graphite'
_diffrn_radiation_source x-ray
_diffrn_radiation_type 'Cu K\a'
_diffrn_radiation_wavelength 1.5418
_diffrn_reflns_limit_h_max 13
_diffrn_reflns_limit_k_max 8
_diffrn_reflns_limit_l_max 9
_exptl_absorpt_coefficient_mu 4.068
_exptl_crystal_density_diffrn 1.886
_exptl_crystal_F_000 368.0
_pd_calc_method 'Rietveld Refinement'
_pd_char_colour yellow
_pd_char_particle_morphology 'fine powder'
_pd_meas_2theta_range_inc 0.025
_pd_meas_2theta_range_max 135.00
_pd_meas_2theta_range_min 14.00
_pd_meas_scan_method step
_pd_phase_name CuCNPyzNH2
_pd_prep_cool_rate 0
_pd_prep_pressure 101
_pd_prep_temperature 298
_pd_proc_info_excluded_regions none
_pd_proc_ls_pref_orient_corr 'March--Dollase as implemented in GSAS along the (111) axis'
_pd_proc_ls_profile_function
;
Pseudovoigt (Thompson <i>et al.</i>,  1987), with asymmetry correction
from Finger <i>et al.</i> (1994) and microstrain broadening as
reported by Stephens
(1999).
;
_pd_proc_ls_prof_R_factor 0.0174
_pd_proc_ls_prof_wR_expected 0.0149
_pd_proc_ls_prof_wR_factor 0.0257
_pd_proc_wavelength 1.5418
_pd_spec_mounting 'packed powder in flat plate holder'
_pd_spec_mount_mode reflection
_pd_spec_shape cylinder
_pd_spec_size_axial 27
_pd_spec_size_equat 27
_pd_spec_size_thick 2
_refine_diff_density_max 0.330
_refine_diff_density_min -0.402
_refine_ls_extinction_method none
_refine_ls_goodness_of_fit_all 1.72
_refine_ls_hydrogen_treatment constr
_refine_ls_matrix_type full
_refine_ls_number_constraints 41
_refine_ls_number_parameters 149
_refine_ls_number_restraints 1
_refine_ls_R_I_factor 0.0834
_refine_ls_shift/su_max 0.04
_refine_ls_shift/su_mean 0.00
_refine_ls_weighting_scheme sigma
_reflns_number_total 1246
_cod_data_source_file fa3122.cif
_cod_data_source_block I
_cod_original_cell_volume 650.4(1)
_cod_database_code 2016475

loop_
_symmetry_equiv_pos_site_id
_symmetry_equiv_pos_as_xyz
1 +x,+y,+z
2 -x+1/2,+y,+z+1/2
3 +x+1/2,-y,+z
4 -x,-y,+z+1/2

loop_
_atom_site_aniso_label
_atom_site_aniso_U_11
_atom_site_aniso_U_12
_atom_site_aniso_U_13
_atom_site_aniso_U_22
_atom_site_aniso_U_23
_atom_site_aniso_U_33
Cu1 0.045(6) -0.007(7) 0.015(9) 0.032(5) -0.01(1) 0.126(9)

loop_
_atom_site_type_symbol
_atom_site_label
_atom_site_fract_x
_atom_site_fract_y
_atom_site_fract_z
_atom_site_occupancy
_atom_site_thermal_displace_type
_atom_site_U_iso_or_equiv
_atom_site_symmetry_multiplicity
Cu Cu1 0.5088(9) 0.2041(6) 0.939(6) 1.0 Uani 0.06738 4
N N2 0.160(2) 0.619(3) 0.956(7) 1.0 Uiso 0.066(7) 4
C C3 0.260(1) 0.688(2) 0.897(7) 1.0 Uiso 0.066(7) 4
C C4 0.362(2) 0.573(3) 0.907(7) 1.0 Uiso 0.066(7) 4
N N5 0.364(3) 0.397(3) 0.973(7) 1.0 Uiso 0.066(7) 4
C C6 0.263(3) 0.330(2) 1.031(7) 1.0 Uiso 0.066(7) 4
C C7 0.164(3) 0.440(3) 1.023(7) 1.0 Uiso 0.066(7) 4
N N8 0.262(1) 0.869(3) 0.831(7) 1.0 Uiso 0.066(7) 4
H H4 0.4309 0.6243 0.8657 1.0 Uiso 0.079 4
H H6 0.2603 0.2057 1.0786 1.0 Uiso 0.079 4
H H7 0.0961 0.3884 1.0655 1.0 Uiso 0.079 4
H H8A 0.1981 0.9374 0.8269 1.0 Uiso 0.079 4
H H8B 0.3242 0.9157 0.7921 1.0 Uiso 0.079 4
C C9 0.498(9) 0.01(1) 1.10621 1.0 Uiso 0.066(7) 4
N N10 0.496(5) -0.075(6) 1.227(5) 1.0 Uiso 0.066(7) 4

loop_
_atom_type_symbol
_atom_type_number_in_cell
N 16.0
C 20.0
H 20.0
Cu 4.0

loop_
_geom_angle_atom_site_label_1
_geom_angle_atom_site_label_2
_geom_angle_atom_site_label_3
_geom_angle
_geom_angle_site_symmetry_1
_geom_angle_site_symmetry_3
_geom_angle_publ_flag
C4 N5 C6 116(3) 1_555 1_555 n
C4 N5 Cu1 121(3) 1_555 1_555 n
C6 N5 Cu1 121(1) 1_555 1_555 n
N2 C7 C6 123(3) 1_555 1_555 n
C7 N2 C3 116(2) 1_555 1_555 n
C7 N2 Cu1 124(1) 1_555 3_465 n
C3 N2 Cu1 119.1(9) 1_555 3_465 n
N5 C4 C3 123(3) 1_555 1_555 n
N8 C3 N2 118.9(16) 1_555 1_555 n
N8 C3 C4 121(2) 1_555 1_555 n
N2 C3 C4 120(3) 1_555 1_555 n
N5 C6 C7 122(3) 1_555 1_555 n
N5 Cu1 N10 112(2) 1_555 4_654 n
N2 Cu1 C9 113(3) 3_565 1_555 n
N2 Cu1 N10 109(2) 3_565 4_654 n
C9 Cu1 N10 110(2) 1_555 4_654 n
N5 Cu1 N2 106.7(7) 1_555 3_565 n
Cu1 C9 N10 167(6) 1_555 1_555 n
Cu1 N10 C9 176(5) 4_655 1_555 n
N5 Cu1 C9 106(3) 1_555 1_555 n
C3 N8 H8A 120.0 1_555 1_555 n
C3 N8 H8B 120.0 1_555 1_555 n
H8A N8 H8B 120.0 1_555 1_555 n
N5 C4 H4 118.8 1_555 1_555 n
C3 C4 H4 118.8 1_555 1_555 n
N2 C7 H7 118.4 1_555 1_555 n
C6 C7 H7 118.4 1_555 1_555 n
N5 C6 H6 119.4 1_555 1_555 n
C7 C6 H6 119.4 1_555 1_555 n

loop_
_geom_bond_atom_site_label_1
_geom_bond_atom_site_label_2
_geom_bond_distance
_geom_bond_site_symmetry_2
_geom_bond_publ_flag
N8 C3 1.35(4) 1_555 n
N5 C4 1.32(4) 1_555 n
N5 C6 1.34(5) 1_555 n
N5 Cu1 2.14(3) 1_555 n
C7 N2 1.34(4) 1_555 n
C7 C6 1.37(4) 1_555 n
N2 C3 1.34(4) 1_555 n
N2 Cu1 2.12(2) 3_465 n
C4 N5 1.32(4) 1_555 n
C4 C3 1.41(3) 1_555 n
Cu1 C9 1.91(8) 1_555 n
Cu1 N10 1.97(7) 4_654 n
C9 N10 1.16(5) 1_555 n
N8 H8A 0.860 1_555 n
N8 H8B 0.860 1_555 n
C7 H7 0.930 1_555 n
C4 H4 0.930 1_555 n
C6 H6 0.930 1_555 n

loop_
_pd_block_diffractogram_id
HISTOGRAM
1
HISTOGRAM
2
HISTOGRAM
4

loop_
_pd_phase_block_id
CuCNPyzNH2
